data_7705152
loop_
_publ_author_name
'Abdolla, Noreldin S. Y.'
'Davies, David L.'
'Lowe, Mark P.'
'Singh, Kuldip'

_publ_section_title
;
 Bis-cyclometallated Ir(III) complexes containing
 2-(1<i>H</i>-pyrazol-3-yl)pyridine ligands; influence of substituents and
 cyclometallating ligands on response to changes in pH.
;
_journal_issue 34
_journal_name_full 'Dalton transactions (Cambridge, England : 2003)'
_journal_page_first 12025
_journal_page_last 12036
_journal_paper_doi 10.1039/d0dt02434a
_journal_volume 49
_journal_year 2020
_chemical_formula_moiety 'C30 H28 Ir N7, C H2 Cl2'
_chemical_formula_sum 'C31 H30 Cl2 Ir N7'
_chemical_formula_weight 763.72
_space_group_IT_number 61
_space_group_name_Hall '-P 2ac 2ab'
_space_group_name_H-M_alt 'P b c a'
_symmetry_cell_setting orthorhombic
_symmetry_space_group_name_H-M 'P b c a'
_atom_sites_solution_hydrogens geom
_atom_sites_solution_primary direct
_atom_sites_solution_secondary difmap
_audit_creation_method SHELXL-97
_audit_update_record
;
2020-07-07 deposited with the CCDC.	2020-08-12 downloaded from the CCDC.
;
_cell_angle_alpha 90.00
_cell_angle_beta 90.00
_cell_angle_gamma 90.00
_cell_formula_units_Z 8
_cell_length_a 17.859(3)
_cell_length_b 16.147(3)
_cell_length_c 21.284(3)
_cell_measurement_reflns_used 937
_cell_measurement_temperature 150(2)
_cell_measurement_theta_max 23.287
_cell_measurement_theta_min 2.228
_cell_volume 6137.7(18)
_computing_cell_refinement 'Bruker SMART'
_computing_data_collection 'Bruker SMART'
_computing_data_reduction 'Bruker SHELXTL'
_computing_molecular_graphics 'Bruker SHELXTL'
_computing_publication_material 'Bruker SHELXTL'
_computing_structure_refinement 'SHELXL-97 (Sheldrick, 1997)'
_computing_structure_solution 'SHELXS-97 (Sheldrick, 1990)'
_diffrn_ambient_temperature 150(2)
_diffrn_measured_fraction_theta_full 1.000
_diffrn_measured_fraction_theta_max 1.000
_diffrn_measurement_device_type 'Bruker Apex 2000 CCD area detector'
_diffrn_measurement_method 'phi and omega scans'
_diffrn_radiation_monochromator graphite
_diffrn_radiation_source 'fine-focus sealed tube'
_diffrn_radiation_type MoK\a
_diffrn_radiation_wavelength 0.71073
_diffrn_reflns_av_R_equivalents 0.1289
_diffrn_reflns_av_sigmaI/netI 0.0860
_diffrn_reflns_limit_h_max 22
_diffrn_reflns_limit_h_min -21
_diffrn_reflns_limit_k_max 19
_diffrn_reflns_limit_k_min -19
_diffrn_reflns_limit_l_max 25
_diffrn_reflns_limit_l_min -26
_diffrn_reflns_number 46125
_diffrn_reflns_theta_full 26.00
_diffrn_reflns_theta_max 26.00
_diffrn_reflns_theta_min 1.91
_exptl_absorpt_coefficient_mu 4.558
_exptl_absorpt_correction_T_max 0.831
_exptl_absorpt_correction_T_min 0.540
_exptl_absorpt_correction_type empirical
_exptl_absorpt_process_details
;
absorption correction based on 8051 reflections(SADABS);Rint 0.1296 before
correction and 0.0578 after.
;
_exptl_crystal_colour 'pale yellow'
_exptl_crystal_density_diffrn 1.653
_exptl_crystal_density_method 'not measured'
_exptl_crystal_description block
_exptl_crystal_F_000 3008
_exptl_crystal_size_max 0.24
_exptl_crystal_size_mid 0.16
_exptl_crystal_size_min 0.09
_refine_diff_density_max 1.336
_refine_diff_density_min -1.148
_refine_diff_density_rms 0.151
_refine_ls_extinction_method none
_refine_ls_goodness_of_fit_ref 0.946
_refine_ls_hydrogen_treatment constr
_refine_ls_matrix_type full
_refine_ls_number_parameters 373
_refine_ls_number_reflns 6029
_refine_ls_number_restraints 0
_refine_ls_restrained_S_all 0.946
_refine_ls_R_factor_all 0.0848
_refine_ls_R_factor_gt 0.0461
_refine_ls_shift/su_max 0.002
_refine_ls_shift/su_mean 0.000
_refine_ls_structure_factor_coef Fsqd
_refine_ls_weighting_details 'calc w=1/[\s^2^(Fo^2^)+(0.0309P)^2^+0.0000P] where P=(Fo^2^+2Fc^2^)/3'
_refine_ls_weighting_scheme calc
_refine_ls_wR_factor_gt 0.0900
_refine_ls_wR_factor_ref 0.1005
_reflns_number_gt 3851
_reflns_number_total 6029
_reflns_threshold_expression >2sigma(I)
_cod_data_source_file d0dt02434a2.cif
_cod_data_source_block 15020
_cod_depositor_comments
;
The following automatic conversions were performed:

data item '_symmetry_cell_setting' value 'Orthorhombic' was changed
to 'orthorhombic' in accordance with the
/home/data/users/saulius/crontab/automatic-downloads/rss-feeds/RSC/lib/dictionaries/cif_core.dic
dictionary named 'cif_core.dic' version 2.4.2 last updated on
2011-04-26.

Automatic conversion script
Id: cif_fix_values 7556 2019-12-06 15:28:31Z antanas 

 Adding full bibliography for 7705149--7705156.cif.
;
_cod_original_cell_volume 6137.8(16)
_cod_original_sg_symbol_H-M Pbca
_cod_database_code 7705152

loop_
_symmetry_equiv_pos_as_xyz
'x, y, z'
'-x+1/2, -y, z+1/2'
'-x, y+1/2, -z+1/2'
'x+1/2, -y+1/2, -z'
'-x, -y, -z'
'x-1/2, y, -z-1/2'
'x, -y-1/2, z-1/2'
'-x-1/2, y-1/2, z'

loop_
_atom_site_label
_atom_site_type_symbol
_atom_site_fract_x
_atom_site_fract_y
_atom_site_fract_z
_atom_site_U_iso_or_equiv
_atom_site_adp_type
_atom_site_occupancy
_atom_site_symmetry_multiplicity
_atom_site_calc_flag
_atom_site_refinement_flags
_atom_site_disorder_assembly
_atom_site_disorder_group
Ir1 Ir 0.242918(13) 1.007467(15) 0.191507(13) 0.02300(9) Uani 1 1 d . . .
N1 N 0.2150(3) 1.1111(4) 0.1433(3) 0.0239(15) Uani 1 1 d . . .
N2 N 0.2621(3) 1.1769(3) 0.1535(3) 0.0236(14) Uani 1 1 d . . .
N3 N 0.2847(4) 0.9057(4) 0.2337(3) 0.0340(17) Uani 1 1 d . . .
N4 N 0.3423(4) 0.8682(4) 0.2012(4) 0.042(2) Uani 1 1 d . . .
N5 N 0.1492(3) 0.9412(4) 0.1565(3) 0.0215(15) Uani 1 1 d . . .
N6 N 0.1345(3) 0.8961(4) 0.1042(3) 0.0253(15) Uani 1 1 d . . .
N7 N 0.1582(3) 1.0299(4) 0.2611(3) 0.0252(15) Uani 1 1 d . . .
C1 C 0.1712(4) 1.1304(5) 0.0958(4) 0.031(2) Uani 1 1 d . . .
H1 H 0.1344 1.0952 0.0777 0.037 Uiso 1 1 calc R . .
C2 C 0.1872(4) 1.2095(5) 0.0764(4) 0.034(2) Uani 1 1 d . . .
H2 H 0.1626 1.2390 0.0438 0.041 Uiso 1 1 calc R . .
C3 C 0.2456(5) 1.2384(4) 0.1127(4) 0.0319(18) Uani 1 1 d . . .
H3 H 0.2694 1.2909 0.1096 0.038 Uiso 1 1 calc R . .
C4 C 0.3157(4) 1.1669(5) 0.2015(4) 0.0237(18) Uani 1 1 d . . .
C5 C 0.3615(4) 1.2312(5) 0.2192(4) 0.032(2) Uani 1 1 d . . .
H5 H 0.3584 1.2834 0.1988 0.038 Uiso 1 1 calc R . .
C6 C 0.4132(5) 1.2182(5) 0.2681(4) 0.039(2) Uani 1 1 d . . .
H6 H 0.4456 1.2615 0.2812 0.047 Uiso 1 1 calc R . .
C7 C 0.4160(5) 1.1422(6) 0.2967(4) 0.043(2) Uani 1 1 d . . .
H7 H 0.4501 1.1333 0.3303 0.052 Uiso 1 1 calc R . .
C8 C 0.3697(4) 1.0776(5) 0.2769(4) 0.033(2) Uani 1 1 d . . .
H8 H 0.3734 1.0256 0.2974 0.040 Uiso 1 1 calc R . .
C9 C 0.3186(4) 1.0865(5) 0.2288(4) 0.0244(18) Uani 1 1 d . . .
C10 C 0.2724(5) 0.8616(5) 0.2853(5) 0.048(3) Uani 1 1 d . . .
H10 H 0.2359 0.8727 0.3166 0.058 Uiso 1 1 calc R . .
C11 C 0.3233(6) 0.7956(6) 0.2849(6) 0.063(4) Uani 1 1 d . . .
H11 H 0.3270 0.7539 0.3163 0.075 Uiso 1 1 calc R . .
C12 C 0.3664(6) 0.8006(6) 0.2326(6) 0.065(4) Uani 1 1 d . . .
H12 H 0.4055 0.7641 0.2205 0.078 Uiso 1 1 calc R . .
C13 C 0.3622(5) 0.9050(5) 0.1438(5) 0.040(2) Uani 1 1 d . . .
C14 C 0.4199(5) 0.8738(6) 0.1081(6) 0.062(4) Uani 1 1 d . . .
H14 H 0.4458 0.8252 0.1207 0.074 Uiso 1 1 calc R . .
C15 C 0.4389(6) 0.9136(8) 0.0547(6) 0.076(5) Uani 1 1 d . . .
H15 H 0.4789 0.8926 0.0299 0.092 Uiso 1 1 calc R . .
C16 C 0.4008(5) 0.9865(7) 0.0342(5) 0.063(3) Uani 1 1 d . . .
H16 H 0.4139 1.0137 -0.0038 0.076 Uiso 1 1 calc R . .
C17 C 0.3429(4) 1.0161(6) 0.0728(4) 0.041(2) Uani 1 1 d . . .
H17 H 0.3174 1.0653 0.0609 0.049 Uiso 1 1 calc R . .
C18 C 0.3208(4) 0.9753(5) 0.1291(4) 0.0293(19) Uani 1 1 d . . .
C19 C 0.0606(4) 0.8761(5) 0.1069(4) 0.028(2) Uani 1 1 d . . .
C20 C 0.0291(4) 0.9078(5) 0.1603(4) 0.030(2) Uani 1 1 d . . .
H20 H -0.0215 0.9026 0.1736 0.036 Uiso 1 1 calc R . .
C21 C 0.0861(4) 0.9489(4) 0.1908(4) 0.0271(18) Uani 1 1 d . . .
C22 C 0.0903(4) 0.9947(5) 0.2486(4) 0.0270(17) Uani 1 1 d . . .
C23 C 0.0314(4) 1.0057(5) 0.2907(4) 0.038(2) Uani 1 1 d . . .
H23 H -0.0158 0.9813 0.2821 0.046 Uiso 1 1 calc R . .
C24 C 0.0409(5) 1.0515(6) 0.3445(4) 0.045(2) Uani 1 1 d . . .
H24 H 0.0002 1.0599 0.3726 0.054 Uiso 1 1 calc R . .
C25 C 0.1099(4) 1.0851(5) 0.3570(4) 0.033(2) Uani 1 1 d . . .
H25 H 0.1183 1.1159 0.3944 0.040 Uiso 1 1 calc R . .
C26 C 0.1668(4) 1.0732(5) 0.3141(4) 0.0322(19) Uani 1 1 d . . .
H26 H 0.2144 1.0969 0.3226 0.039 Uiso 1 1 calc R . .
C27 C 0.0258(5) 0.8233(5) 0.0569(4) 0.032(2) Uani 1 1 d . . .
C28 C 0.0740(5) 0.7458(5) 0.0441(5) 0.049(3) Uani 1 1 d . . .
H28A H 0.1262 0.7625 0.0376 0.074 Uiso 1 1 calc R . .
H28B H 0.0554 0.7175 0.0065 0.074 Uiso 1 1 calc R . .
H28C H 0.0710 0.7083 0.0802 0.074 Uiso 1 1 calc R . .
C29 C -0.0515(5) 0.7949(6) 0.0766(5) 0.050(3) Uani 1 1 d . . .
H29A H -0.0476 0.7615 0.1149 0.075 Uiso 1 1 calc R . .
H29B H -0.0737 0.7614 0.0430 0.075 Uiso 1 1 calc R . .
H29C H -0.0832 0.8433 0.0846 0.075 Uiso 1 1 calc R . .
C30 C 0.0182(5) 0.8729(6) -0.0038(5) 0.057(3) Uani 1 1 d . . .
H30A H -0.0176 0.9182 0.0025 0.086 Uiso 1 1 calc R . .
H30B H 0.0002 0.8366 -0.0375 0.086 Uiso 1 1 calc R . .
H30C H 0.0671 0.8958 -0.0155 0.086 Uiso 1 1 calc R . .
C31 C 0.2352(5) 0.9032(6) 0.9783(5) 0.066(3) Uani 1 1 d . . .
H31A H 0.2886 0.9081 0.9901 0.079 Uiso 1 1 calc R . .
H31B H 0.2056 0.8953 1.0171 0.079 Uiso 1 1 calc R . .
Cl1 Cl 0.22267(17) 0.81593(19) 0.92739(14) 0.0720(8) Uani 1 1 d . . .
Cl2 Cl 0.2050(2) 0.9970(2) 0.93877(14) 0.0884(10) Uani 1 1 d . . .

loop_
_atom_site_aniso_label
_atom_site_aniso_U_11
_atom_site_aniso_U_22
_atom_site_aniso_U_33
_atom_site_aniso_U_23
_atom_site_aniso_U_13
_atom_site_aniso_U_12
Ir1 0.01986(14) 0.02164(15) 0.02751(16) -0.00064(14) 0.00004(13) -0.00002(12)
N1 0.025(3) 0.020(3) 0.026(4) -0.002(3) -0.001(3) -0.001(3)
N2 0.019(3) 0.026(3) 0.026(4) -0.002(3) -0.001(3) -0.001(3)
N3 0.030(4) 0.032(4) 0.040(5) -0.004(3) -0.008(3) -0.003(3)
N4 0.027(4) 0.031(4) 0.069(7) -0.008(4) -0.020(4) 0.004(3)
N5 0.015(3) 0.021(4) 0.028(4) 0.003(3) -0.003(3) -0.002(2)
N6 0.025(4) 0.024(4) 0.027(4) 0.001(3) -0.007(3) -0.003(3)
N7 0.025(3) 0.027(4) 0.024(4) 0.004(3) 0.010(3) 0.005(3)
C1 0.018(4) 0.033(5) 0.041(6) -0.003(4) -0.008(4) 0.000(3)
C2 0.039(5) 0.040(5) 0.022(5) 0.011(4) -0.006(4) -0.005(4)
C3 0.032(4) 0.026(4) 0.038(5) 0.004(3) -0.003(5) -0.001(3)
C4 0.017(4) 0.031(4) 0.022(5) -0.009(4) 0.002(3) 0.006(3)
C5 0.036(5) 0.027(5) 0.033(5) 0.000(4) -0.005(4) -0.005(4)
C6 0.036(5) 0.038(5) 0.043(6) -0.011(5) -0.010(4) -0.012(4)
C7 0.035(5) 0.057(6) 0.038(7) 0.003(5) -0.013(4) -0.006(4)
C8 0.029(5) 0.038(5) 0.033(6) 0.001(4) -0.008(4) -0.002(4)
C9 0.018(4) 0.027(4) 0.028(5) -0.002(4) 0.000(4) 0.002(3)
C10 0.057(6) 0.035(5) 0.052(7) 0.012(4) -0.026(5) -0.014(4)
C11 0.064(7) 0.029(6) 0.096(10) 0.018(6) -0.049(7) -0.003(5)
C12 0.042(6) 0.031(6) 0.122(12) -0.012(7) -0.038(7) 0.011(5)
C13 0.027(5) 0.031(5) 0.064(8) -0.015(5) -0.003(5) -0.006(4)
C14 0.025(5) 0.039(6) 0.122(12) -0.032(7) 0.016(6) -0.002(4)
C15 0.035(6) 0.075(9) 0.119(13) -0.058(8) 0.034(7) -0.019(6)
C16 0.046(6) 0.072(8) 0.072(8) -0.043(7) 0.022(5) -0.029(6)
C17 0.032(4) 0.056(6) 0.036(5) -0.024(5) 0.001(4) -0.010(4)
C18 0.027(4) 0.018(4) 0.043(6) -0.011(4) -0.005(4) -0.004(3)
C19 0.025(4) 0.026(5) 0.035(6) 0.004(4) 0.000(4) 0.001(3)
C20 0.015(4) 0.040(5) 0.035(5) 0.003(4) 0.006(4) -0.002(3)
C21 0.023(4) 0.022(4) 0.036(5) -0.004(4) -0.002(4) 0.002(3)
C22 0.028(4) 0.021(4) 0.032(5) 0.005(4) 0.002(3) 0.007(3)
C23 0.029(4) 0.046(6) 0.040(5) -0.006(5) 0.006(3) -0.001(4)
C24 0.045(6) 0.061(7) 0.030(6) 0.002(5) 0.016(5) 0.006(5)
C25 0.045(5) 0.030(5) 0.024(5) -0.004(4) 0.011(4) -0.001(4)
C26 0.041(5) 0.030(5) 0.025(5) 0.003(4) 0.000(4) -0.005(3)
C27 0.038(5) 0.031(5) 0.027(6) 0.002(4) -0.005(4) -0.009(4)
C28 0.054(6) 0.039(6) 0.055(7) -0.018(5) -0.018(5) -0.003(4)
C29 0.041(6) 0.063(7) 0.046(7) -0.013(6) -0.002(5) -0.019(5)
C30 0.051(7) 0.074(8) 0.047(7) -0.017(6) -0.010(6) -0.015(5)
C31 0.056(7) 0.073(8) 0.068(8) -0.016(6) -0.004(6) -0.006(6)
Cl1 0.082(2) 0.083(2) 0.0506(18) 0.0001(16) 0.0097(16) -0.0198(16)
Cl2 0.123(3) 0.077(2) 0.065(2) -0.0018(18) 0.0230(17) 0.002(2)

loop_
_atom_type_symbol
_atom_type_description
_atom_type_scat_dispersion_real
_atom_type_scat_dispersion_imag
_atom_type_scat_source
C C 0.0033 0.0016 'International Tables Vol C Tables 4.2.6.8 and 6.1.1.4'
H H 0.0000 0.0000 'International Tables Vol C Tables 4.2.6.8 and 6.1.1.4'
N N 0.0061 0.0033 'International Tables Vol C Tables 4.2.6.8 and 6.1.1.4'
Ir Ir -1.4442 7.9887 'International Tables Vol C Tables 4.2.6.8 and 6.1.1.4'
Cl Cl 0.1484 0.1585 'International Tables Vol C Tables 4.2.6.8 and 6.1.1.4'

loop_
_geom_angle_atom_site_label_1
_geom_angle_atom_site_label_2
_geom_angle_atom_site_label_3
_geom_angle
_geom_angle_site_symmetry_1
_geom_angle_site_symmetry_3
_geom_angle_publ_flag
C18 Ir1 N3 80.0(3) . . ?
C18 Ir1 C9 87.7(3) . . ?
N3 Ir1 C9 95.3(3) . . ?
C18 Ir1 N1 92.9(3) . . ?
N3 Ir1 N1 172.1(3) . . ?
C9 Ir1 N1 80.9(3) . . ?
C18 Ir1 N5 100.7(3) . . ?
N3 Ir1 N5 92.2(2) . . ?
C9 Ir1 N5 169.7(3) . . ?
N1 Ir1 N5 92.5(2) . . ?
C18 Ir1 N7 174.5(3) . . ?
N3 Ir1 N7 95.2(3) . . ?
C9 Ir1 N7 95.4(3) . . ?
N1 Ir1 N7 92.1(2) . . ?
N5 Ir1 N7 76.8(2) . . ?
C1 N1 N2 107.5(6) . . ?
C1 N1 Ir1 137.0(5) . . ?
N2 N1 Ir1 114.2(4) . . ?
C3 N2 N1 109.5(6) . . ?
C3 N2 C4 134.3(6) . . ?
N1 N2 C4 116.1(6) . . ?
C10 N3 N4 107.6(8) . . ?
C10 N3 Ir1 138.2(7) . . ?
N4 N3 Ir1 114.2(6) . . ?
C12 N4 N3 110.1(9) . . ?
C12 N4 C13 133.8(9) . . ?
N3 N4 C13 116.0(7) . . ?
C21 N5 N6 109.4(6) . . ?
C21 N5 Ir1 115.0(5) . . ?
N6 N5 Ir1 135.3(5) . . ?
N5 N6 C19 106.3(6) . . ?
C26 N7 C22 119.0(6) . . ?
C26 N7 Ir1 126.1(5) . . ?
C22 N7 Ir1 114.9(5) . . ?
N1 C1 C2 109.1(7) . . ?
N1 C1 H1 125.4 . . ?
C2 C1 H1 125.4 . . ?
C1 C2 C3 107.8(7) . . ?
C1 C2 H2 126.1 . . ?
C3 C2 H2 126.1 . . ?
N2 C3 C2 106.0(7) . . ?
N2 C3 H3 127.0 . . ?
C2 C3 H3 127.0 . . ?
C5 C4 N2 121.1(7) . . ?
C5 C4 C9 123.7(7) . . ?
N2 C4 C9 115.3(6) . . ?
C4 C5 C6 118.7(8) . . ?
C4 C5 H5 120.6 . . ?
C6 C5 H5 120.6 . . ?
C7 C6 C5 119.1(8) . . ?
C7 C6 H6 120.4 . . ?
C5 C6 H6 120.4 . . ?
C6 C7 C8 120.8(8) . . ?
C6 C7 H7 119.6 . . ?
C8 C7 H7 119.6 . . ?
C9 C8 C7 122.6(8) . . ?
C9 C8 H8 118.7 . . ?
C7 C8 H8 118.7 . . ?
C8 C9 C4 115.0(7) . . ?
C8 C9 Ir1 132.0(6) . . ?
C4 C9 Ir1 112.9(5) . . ?
N3 C10 C11 107.3(10) . . ?
N3 C10 H10 126.4 . . ?
C11 C10 H10 126.4 . . ?
C12 C11 C10 109.1(10) . . ?
C12 C11 H11 125.5 . . ?
C10 C11 H11 125.5 . . ?
N4 C12 C11 105.9(9) . . ?
N4 C12 H12 127.0 . . ?
C11 C12 H12 127.0 . . ?
C14 C13 C18 124.9(10) . . ?
C14 C13 N4 121.0(9) . . ?
C18 C13 N4 114.0(8) . . ?
C15 C14 C13 118.6(11) . . ?
C15 C14 H14 120.7 . . ?
C13 C14 H14 120.7 . . ?
C14 C15 C16 122.0(10) . . ?
C14 C15 H15 119.0 . . ?
C16 C15 H15 119.0 . . ?
C17 C16 C15 116.9(11) . . ?
C17 C16 H16 121.5 . . ?
C15 C16 H16 121.5 . . ?
C16 C17 C18 122.6(10) . . ?
C16 C17 H17 118.7 . . ?
C18 C17 H17 118.7 . . ?
C13 C18 C17 114.9(8) . . ?
C13 C18 Ir1 115.8(7) . . ?
C17 C18 Ir1 129.3(6) . . ?
N6 C19 C20 110.2(7) . . ?
N6 C19 C27 120.5(7) . . ?
C20 C19 C27 129.3(7) . . ?
C19 C20 C21 105.5(7) . . ?
C19 C20 H20 127.2 . . ?
C21 C20 H20 127.2 . . ?
N5 C21 C20 108.6(7) . . ?
N5 C21 C22 117.8(6) . . ?
C20 C21 C22 133.6(7) . . ?
N7 C22 C23 119.5(7) . . ?
N7 C22 C21 115.3(6) . . ?
C23 C22 C21 125.2(7) . . ?
C24 C23 C22 120.8(8) . . ?
C24 C23 H23 119.6 . . ?
C22 C23 H23 119.6 . . ?
C23 C24 C25 119.0(8) . . ?
C23 C24 H24 120.5 . . ?
C25 C24 H24 120.5 . . ?
C24 C25 C26 118.5(8) . . ?
C24 C25 H25 120.7 . . ?
C26 C25 H25 120.7 . . ?
N7 C26 C25 123.2(8) . . ?
N7 C26 H26 118.4 . . ?
C25 C26 H26 118.4 . . ?
C19 C27 C29 110.7(7) . . ?
C19 C27 C30 109.8(7) . . ?
C29 C27 C30 108.2(7) . . ?
C19 C27 C28 110.8(7) . . ?
C29 C27 C28 108.2(7) . . ?
C30 C27 C28 109.0(8) . . ?
C27 C28 H28A 109.5 . . ?
C27 C28 H28B 109.5 . . ?
H28A C28 H28B 109.5 . . ?
C27 C28 H28C 109.5 . . ?
H28A C28 H28C 109.5 . . ?
H28B C28 H28C 109.5 . . ?
C27 C29 H29A 109.5 . . ?
C27 C29 H29B 109.5 . . ?
H29A C29 H29B 109.5 . . ?
C27 C29 H29C 109.5 . . ?
H29A C29 H29C 109.5 . . ?
H29B C29 H29C 109.5 . . ?
C27 C30 H30A 109.5 . . ?
C27 C30 H30B 109.5 . . ?
H30A C30 H30B 109.5 . . ?
C27 C30 H30C 109.5 . . ?
H30A C30 H30C 109.5 . . ?
H30B C30 H30C 109.5 . . ?
Cl1 C31 Cl2 109.9(6) . . ?
Cl1 C31 H31A 109.7 . . ?
Cl2 C31 H31A 109.7 . . ?
Cl1 C31 H31B 109.7 . . ?
Cl2 C31 H31B 109.7 . . ?
H31A C31 H31B 108.2 . . ?

loop_
_geom_bond_atom_site_label_1
_geom_bond_atom_site_label_2
_geom_bond_distance
_geom_bond_site_symmetry_2
_geom_bond_publ_flag
Ir1 C18 1.992(8) . ?
Ir1 N3 2.015(7) . ?
Ir1 C9 2.022(7) . ?
Ir1 N1 2.025(6) . ?
Ir1 N5 2.122(6) . ?
Ir1 N7 2.148(6) . ?
N1 C1 1.317(9) . ?
N1 N2 1.373(8) . ?
N2 C3 1.352(9) . ?
N2 C4 1.409(9) . ?
N3 C10 1.326(10) . ?
N3 N4 1.381(9) . ?
N4 C12 1.349(12) . ?
N4 C13 1.404(12) . ?
N5 C21 1.347(9) . ?
N5 N6 1.357(8) . ?
N6 C19 1.360(9) . ?
N7 C26 1.336(9) . ?
N7 C22 1.364(9) . ?
C1 C2 1.372(11) . ?
C1 H1 0.9500 . ?
C2 C3 1.379(10) . ?
C2 H2 0.9500 . ?
C3 H3 0.9500 . ?
C4 C5 1.375(10) . ?
C4 C9 1.424(10) . ?
C5 C6 1.407(11) . ?
C5 H5 0.9500 . ?
C6 C7 1.370(12) . ?
C6 H6 0.9500 . ?
C7 C8 1.396(11) . ?
C7 H7 0.9500 . ?
C8 C9 1.378(10) . ?
C8 H8 0.9500 . ?
C10 C11 1.401(12) . ?
C10 H10 0.9500 . ?
C11 C12 1.356(15) . ?
C11 H11 0.9500 . ?
C12 H12 0.9500 . ?
C13 C14 1.377(12) . ?
C13 C18 1.390(11) . ?
C14 C15 1.350(16) . ?
C14 H14 0.9500 . ?
C15 C16 1.428(15) . ?
C15 H15 0.9500 . ?
C16 C17 1.405(11) . ?
C16 H16 0.9500 . ?
C17 C18 1.424(11) . ?
C17 H17 0.9500 . ?
C19 C20 1.367(11) . ?
C19 C27 1.500(11) . ?
C20 C21 1.378(10) . ?
C20 H20 0.9500 . ?
C21 C22 1.438(10) . ?
C22 C23 1.393(10) . ?
C23 C24 1.373(11) . ?
C23 H23 0.9500 . ?
C24 C25 1.373(11) . ?
C24 H24 0.9500 . ?
C25 C26 1.380(10) . ?
C25 H25 0.9500 . ?
C26 H26 0.9500 . ?
C27 C29 1.513(11) . ?
C27 C30 1.527(12) . ?
C27 C28 1.542(11) . ?
C28 H28A 0.9800 . ?
C28 H28B 0.9800 . ?
C28 H28C 0.9800 . ?
C29 H29A 0.9800 . ?
C29 H29B 0.9800 . ?
C29 H29C 0.9800 . ?
C30 H30A 0.9800 . ?
C30 H30B 0.9800 . ?
C30 H30C 0.9800 . ?
C31 Cl1 1.791(10) . ?
C31 Cl2 1.814(10) . ?
C31 H31A 0.9900 . ?
C31 H31B 0.9900 . ?

loop_
_geom_torsion_atom_site_label_1
_geom_torsion_atom_site_label_2
_geom_torsion_atom_site_label_3
_geom_torsion_atom_site_label_4
_geom_torsion
_geom_torsion_site_symmetry_1
_geom_torsion_site_symmetry_2
_geom_torsion_site_symmetry_3
_geom_torsion_site_symmetry_4
_geom_torsion_publ_flag
C18 Ir1 N1 C1 83.9(8) . . . . ?
C9 Ir1 N1 C1 171.1(8) . . . . ?
N5 Ir1 N1 C1 -17.0(8) . . . . ?
N7 Ir1 N1 C1 -93.8(8) . . . . ?
C18 Ir1 N1 N2 -81.0(5) . . . . ?
C9 Ir1 N1 N2 6.1(5) . . . . ?
N5 Ir1 N1 N2 178.1(5) . . . . ?
N7 Ir1 N1 N2 101.3(5) . . . . ?
C1 N1 N2 C3 1.7(8) . . . . ?
Ir1 N1 N2 C3 171.0(5) . . . . ?
C1 N1 N2 C4 -177.7(6) . . . . ?
Ir1 N1 N2 C4 -8.4(7) . . . . ?
C18 Ir1 N3 C10 -178.5(9) . . . . ?
C9 Ir1 N3 C10 94.8(9) . . . . ?
N5 Ir1 N3 C10 -77.9(9) . . . . ?
N7 Ir1 N3 C10 -1.1(9) . . . . ?
C18 Ir1 N3 N4 0.6(5) . . . . ?
C9 Ir1 N3 N4 -86.1(5) . . . . ?
N5 Ir1 N3 N4 101.1(5) . . . . ?
N7 Ir1 N3 N4 178.0(5) . . . . ?
C10 N3 N4 C12 -0.2(9) . . . . ?
Ir1 N3 N4 C12 -179.6(6) . . . . ?
C10 N3 N4 C13 178.3(7) . . . . ?
Ir1 N3 N4 C13 -1.0(8) . . . . ?
C18 Ir1 N5 C21 178.2(5) . . . . ?
N3 Ir1 N5 C21 98.0(5) . . . . ?
C9 Ir1 N5 C21 -37.8(18) . . . . ?
N1 Ir1 N5 C21 -88.3(5) . . . . ?
N7 Ir1 N5 C21 3.2(5) . . . . ?
C18 Ir1 N5 N6 -7.6(7) . . . . ?
N3 Ir1 N5 N6 -87.8(7) . . . . ?
C9 Ir1 N5 N6 136.4(15) . . . . ?
N1 Ir1 N5 N6 85.9(7) . . . . ?
N7 Ir1 N5 N6 177.4(7) . . . . ?
C21 N5 N6 C19 0.2(8) . . . . ?
Ir1 N5 N6 C19 -174.3(5) . . . . ?
N3 Ir1 N7 C26 86.7(6) . . . . ?
C9 Ir1 N7 C26 -9.1(7) . . . . ?
N1 Ir1 N7 C26 -90.2(6) . . . . ?
N5 Ir1 N7 C26 177.7(7) . . . . ?
N3 Ir1 N7 C22 -92.4(5) . . . . ?
C9 Ir1 N7 C22 171.8(5) . . . . ?
N1 Ir1 N7 C22 90.7(5) . . . . ?
N5 Ir1 N7 C22 -1.4(5) . . . . ?
N2 N1 C1 C2 -2.4(9) . . . . ?
Ir1 N1 C1 C2 -168.0(6) . . . . ?
N1 C1 C2 C3 2.2(10) . . . . ?
N1 N2 C3 C2 -0.3(9) . . . . ?
C4 N2 C3 C2 178.9(7) . . . . ?
C1 C2 C3 N2 -1.1(9) . . . . ?
C3 N2 C4 C5 6.3(13) . . . . ?
N1 N2 C4 C5 -174.5(7) . . . . ?
C3 N2 C4 C9 -173.2(8) . . . . ?
N1 N2 C4 C9 6.0(9) . . . . ?
N2 C4 C5 C6 178.9(7) . . . . ?
C9 C4 C5 C6 -1.7(12) . . . . ?
C4 C5 C6 C7 -0.2(13) . . . . ?
C5 C6 C7 C8 1.3(14) . . . . ?
C6 C7 C8 C9 -0.6(14) . . . . ?
C7 C8 C9 C4 -1.1(12) . . . . ?
C7 C8 C9 Ir1 -178.1(7) . . . . ?
C5 C4 C9 C8 2.3(12) . . . . ?
N2 C4 C9 C8 -178.3(7) . . . . ?
C5 C4 C9 Ir1 179.8(6) . . . . ?
N2 C4 C9 Ir1 -0.7(8) . . . . ?
C18 Ir1 C9 C8 -92.5(8) . . . . ?
N3 Ir1 C9 C8 -12.8(8) . . . . ?
N1 Ir1 C9 C8 174.2(8) . . . . ?
N5 Ir1 C9 C8 122.8(14) . . . . ?
N7 Ir1 C9 C8 82.9(8) . . . . ?
C18 Ir1 C9 C4 90.4(6) . . . . ?
N3 Ir1 C9 C4 170.1(5) . . . . ?
N1 Ir1 C9 C4 -2.9(5) . . . . ?
N5 Ir1 C9 C4 -54.2(18) . . . . ?
N7 Ir1 C9 C4 -94.1(6) . . . . ?
N4 N3 C10 C11 0.1(9) . . . . ?
Ir1 N3 C10 C11 179.2(6) . . . . ?
N3 C10 C11 C12 0.1(11) . . . . ?
N3 N4 C12 C11 0.3(11) . . . . ?
C13 N4 C12 C11 -177.9(9) . . . . ?
C10 C11 C12 N4 -0.2(12) . . . . ?
C12 N4 C13 C14 -3.2(15) . . . . ?
N3 N4 C13 C14 178.7(8) . . . . ?
C12 N4 C13 C18 179.1(9) . . . . ?
N3 N4 C13 C18 0.9(10) . . . . ?
C18 C13 C14 C15 0.3(15) . . . . ?
N4 C13 C14 C15 -177.1(9) . . . . ?
C13 C14 C15 C16 -0.4(16) . . . . ?
C14 C15 C16 C17 1.0(15) . . . . ?
C15 C16 C17 C18 -1.6(13) . . . . ?
C14 C13 C18 C17 -0.9(12) . . . . ?
N4 C13 C18 C17 176.8(7) . . . . ?
C14 C13 C18 Ir1 -178.1(7) . . . . ?
N4 C13 C18 Ir1 -0.4(9) . . . . ?
C16 C17 C18 C13 1.5(11) . . . . ?
C16 C17 C18 Ir1 178.2(6) . . . . ?
N3 Ir1 C18 C13 -0.1(6) . . . . ?
C9 Ir1 C18 C13 95.6(6) . . . . ?
N1 Ir1 C18 C13 176.4(6) . . . . ?
N5 Ir1 C18 C13 -90.4(6) . . . . ?
N3 Ir1 C18 C17 -176.8(7) . . . . ?
C9 Ir1 C18 C17 -81.0(7) . . . . ?
N1 Ir1 C18 C17 -0.2(7) . . . . ?
N5 Ir1 C18 C17 92.9(7) . . . . ?
N5 N6 C19 C20 -0.4(9) . . . . ?
N5 N6 C19 C27 -177.9(7) . . . . ?
N6 C19 C20 C21 0.4(9) . . . . ?
C27 C19 C20 C21 177.7(8) . . . . ?
N6 N5 C21 C20 0.1(9) . . . . ?
Ir1 N5 C21 C20 175.8(5) . . . . ?
N6 N5 C21 C22 179.7(6) . . . . ?
Ir1 N5 C21 C22 -4.6(9) . . . . ?
C19 C20 C21 N5 -0.3(9) . . . . ?
C19 C20 C21 C22 -179.9(8) . . . . ?
C26 N7 C22 C23 1.0(11) . . . . ?
Ir1 N7 C22 C23 -179.8(6) . . . . ?
C26 N7 C22 C21 -179.6(7) . . . . ?
Ir1 N7 C22 C21 -0.5(8) . . . . ?
N5 C21 C22 N7 3.4(10) . . . . ?
C20 C21 C22 N7 -177.1(8) . . . . ?
N5 C21 C22 C23 -177.3(8) . . . . ?
C20 C21 C22 C23 2.2(14) . . . . ?
N7 C22 C23 C24 0.0(13) . . . . ?
C21 C22 C23 C24 -179.2(8) . . . . ?
C22 C23 C24 C25 -1.4(14) . . . . ?
C23 C24 C25 C26 1.6(13) . . . . ?
C22 N7 C26 C25 -0.8(11) . . . . ?
Ir1 N7 C26 C25 -179.8(6) . . . . ?
C24 C25 C26 N7 -0.6(13) . . . . ?
N6 C19 C27 C29 168.2(7) . . . . ?
C20 C19 C27 C29 -8.8(13) . . . . ?
N6 C19 C27 C30 -72.4(10) . . . . ?
C20 C19 C27 C30 110.6(10) . . . . ?
N6 C19 C27 C28 48.2(10) . . . . ?
C20 C19 C27 C28 -128.9(9) . . . . ?
